data_2003847
loop_
_publ_author_name
'Kendi, E.'
'\"Ozbey, S.'
'Ertan, R.'
'Fun, H.-K.'
'Yip, B.-C.'

_publ_section_title
;
 7-Hydroxyflavanone (I) and 7-Ethoxycarbonylmethoxyflavanone (II)
;
_journal_issue 9
_journal_name_full 'Acta Crystallographica Section C'
_journal_page_first 1880
_journal_page_last 1883
_journal_paper_doi 10.1107/S0108270195002940
_journal_volume 51
_journal_year 1995
_chemical_compound_source 'see text'
_chemical_formula_moiety 'C19 H18 O5'
_chemical_formula_sum 'C19 H18 O5'
_chemical_formula_weight 326.3
_space_group_IT_number 14
_symmetry_cell_setting monoclinic
_symmetry_space_group_name_Hall '-P 2ybc'
_symmetry_space_group_name_H-M 'P 1 21/c 1'
_atom_type_scat_source IntTabIV
_cell_angle_alpha 90
_cell_angle_beta 90.48(4)
_cell_angle_gamma 90
_cell_formula_units_Z 4
_cell_length_a 7.238(3)
_cell_length_b 7.822(3)
_cell_length_c 29.518(13)
_cell_measurement_reflns_used 25
_cell_measurement_temperature 298
_cell_measurement_theta_max 12.5
_cell_measurement_theta_min 5
_cell_volume 1671.1(12)
_diffrn_measurement_device 'Siemens P4'
_diffrn_measurement_method \q/2\q
_diffrn_radiation_type MoK\a
_diffrn_radiation_wavelength 0.71073
_diffrn_reflns_av_R_equivalents 0.012
_diffrn_reflns_limit_h_max 7
_diffrn_reflns_limit_h_min -7
_diffrn_reflns_limit_k_max 8
_diffrn_reflns_limit_k_min 0
_diffrn_reflns_limit_l_max 31
_diffrn_reflns_limit_l_min 0
_diffrn_reflns_number 2444
_diffrn_reflns_theta_max 22.5
_diffrn_standards_decay_% 3.3
_diffrn_standards_interval_count 100
_diffrn_standards_number 2
_exptl_absorpt_coefficient_mu 0.094
_exptl_absorpt_correction_T_max 1.016
_exptl_absorpt_correction_T_min 0.958
_exptl_absorpt_correction_type ABSORB_(Ugozzoli,_1987)
_exptl_crystal_colour colourless
_exptl_crystal_density_diffrn 1.297
_exptl_crystal_description needle
_exptl_crystal_size_max 1.00
_exptl_crystal_size_mid 0.12
_exptl_crystal_size_min 0.10
_refine_diff_density_max 0.35
_refine_diff_density_min -0.28
_refine_ls_extinction_method none
_refine_ls_goodness_of_fit_obs 1.06
_refine_ls_hydrogen_treatment 'see text'
_refine_ls_number_parameters 266
_refine_ls_number_reflns 1375
_refine_ls_R_factor_obs 0.0528
_refine_ls_shift/esd_max 0.001
_refine_ls_structure_factor_coef F
_refine_ls_weighting_scheme unit
_refine_ls_wR_factor_obs 0.0474
_reflns_number_observed 1375
_reflns_number_total 2199
_reflns_observed_criterion >4\s(F)
_cod_data_source_file ab1213.cif
_cod_data_source_block ab1213b
_cod_depositor_comments
;
The following automatic conversions were performed:

'_refine_ls_weighting_scheme' value '1' was changed to 'unit'.

Automatic conversion script
Id: cif_fix_values 3143 2015-03-26 13:38:13Z robertas 
;
_cod_original_sg_symbol_H-M 'P 21/c'
_cod_database_code 2003847

loop_
_symmetry_equiv_pos_as_xyz
x,y,z
x,1/2-y,1/2+z
-x,-y,-z
-x,1/2+y,1/2-z

loop_
_atom_site_label
_atom_site_fract_x
_atom_site_fract_y
_atom_site_fract_z
_atom_site_U_iso_or_equiv
O(1) .0618(4) .8364(4) .6043(1) .060(1)
O(4) -.4596(5) 1.0285(5) .5864(1) .080(2)
O(7) .0912(4) .6765(4) .4490(1) .058(1)
O(12A) .2536(5) .5653(5) .3751(1) .079(2)
O(12B) .5021(5) .4816(5) .4141(1) .071(1)
C(2) -.0470(7) .8722(10) .6416(2) .095(3)
C(3) -.1998(7) .9883(8) .6355(2) .080(2)
C(4) -.3055(7) .9673(7) .5919(2) .058(2)
C(5) -.2796(7) .8589(6) .5124(2) .055(2)
C(6) -.1808(7) .7923(7) .4776(2) .057(2)
C(7) .0005(6) .7392(6) .4861(1) .050(2)
C(8) .0797(7) .7507(6) .5286(1) .051(2)
C(9) -.0257(6) .8224(6) .5632(1) .047(2)
C(10) -.2051(6) .8794(6) .5559(1) .048(2)
C(11) .2730(7) .6131(7) .4551(2) .052(2)
C(12) .3379(7) .5514(6) .4098(2) .054(2)
C(13) .5869(9) .4153(10) .3731(2) .078(3)
C(14) .7160(12) .5410(13) .3547(3) .112(4)
C(20) .0718(7) .8929(7) .6832(2) .064(2)
C(21) .2379(8) .9761(8) .6811(2) .074(2)
C(22) .3464(9) .9910(10) .7198(2) .100(3)
C(23) .2867(11) .9243(12) .7594(2) .106(3)
C(24) .1236(13) .8460(11) .7618(2) .106(4)
C(25) .0145(9) .8280(9) .7240(2) .089(3)
H(2a) -.1225 .7731 .6465 .099(7)
H(3a) -.2829 .9823 .6606 .088(7)
H(3b) -.1434 1.0993 .6346 .088(7)
H(11b) .2808(65) .5236(67) .4775(17) .088(7)
H(11a) .3630(66) .7080(66) .4642(16) .088(7)
H(6) -.2278(69) .7762(71) .4477(18) .099(7)
H(13b) .4878(68) .3904(66) .3510(17) .088(7)
H(5) -.4030(67) .9018(67) .5079(17) .099(7)
H(8) .2051(69) .7035(68) .5360(18) .099(7)
H(13a) .6429(71) .3126(71) .3823(17) .088(7)
H(14C) .7687(87) .5031(89) .3275(21) 1.32(15)
H(21) .2816(72) 1.0244(73) .6529(18) .099(7)
H(14b) .8069(88) .5519(99) .3759(22) .132(15)
H(14a) .6447(87) .6589(90) .3474(22) .132(15)
H(23) .3695(70) .9473(70) .7859(18) .099(7)
H(24) .0804(75) .8036(75) .7868(19) .099(7)
H(22) .4494(75) 1.0653(73) .7188(18) .099(7)
H(25) -.1002(74) .7782(75) .7242(19) .099(7)

loop_
_geom_angle_atom_site_label_1
_geom_angle_atom_site_label_2
_geom_angle_atom_site_label_3
_geom_angle
_geom_angle_publ_flag
C(2) O(1) C(9) 117.3(3) no
C(12) O(12B) C(13) 117.1(4) no
O(1) C(2) C(20) 110.2(4) no
C(2) C(3) C(4) 115.1(5) no
O(4) C(4) C(10) 123.1(4) no
C(6) C(5) C(10) 122.4(4) no
O(7) C(7) C(6) 114.7(4) no
C(6) C(7) C(8) 121.8(4) no
O(1) C(9) C(8) 115.3(4) no
C(8) C(9) C(10) 122.0(4) no
C(4) C(10) C(9) 120.4(4) no
O(7) C(11) C(12) 107.3(4) yes
O(12A) C(12) C(11) 125.1(5) yes
O(12B) C(13) C(14) 110.1(6) yes
C(2) C(20) C(25) 120.1(5) yes
C(20) C(21) C(22) 119.6(5) yes
C(22) C(23) C(24) 120.8(7) yes
C(20) C(25) C(24) 120.0(6) yes
C(7) O(7) C(11) 118.3(3) no
O(1) C(2) C(3) 117.8(5) no
C(3) C(2) C(20) 117.9(5) no
O(4) C(4) C(3) 121.8(4) no
C(3) C(4) C(10) 114.9(4) no
C(5) C(6) C(7) 118.5(4) no
O(7) C(7) C(8) 123.5(4) no
C(7) C(8) C(9) 117.8(4) no
O(1) C(9) C(10) 122.6(4) no
C(4) C(10) C(5) 122.1(4) no
C(5) C(10) C(9) 117.4(4) no
O(12A) C(12) O(12B) 125.1(4) yes
O(12B) C(12) C(11) 109.8(4) yes
C(2) C(20) C(21) 120.8(5) yes
C(21) C(20) C(25) 119.1(5) yes
C(21) C(22) C(23) 119.8(6) yes
C(23) C(24) C(25) 120.6(7) yes

loop_
_geom_bond_atom_site_label_1
_geom_bond_atom_site_label_2
_geom_bond_distance
_geom_bond_publ_flag
O(1) C(2) 1.389(6) yes
O(4) C(4) 1.223(6) yes
O(7) C(11) 1.416(6) yes
O(12B) C(12) 1.313(6) yes
C(2) C(3) 1.442(9) yes
C(3) C(4) 1.501(7) yes
C(5) C(6) 1.361(7) yes
C(6) C(7) 1.397(7) yes
C(8) C(9) 1.397(6) yes
O(1) C(9) 1.367(5) yes
O(7) C(7) 1.372(5) yes
O(12A) C(12) 1.194(6) yes
O(12B) C(13) 1.456(7) yes
C(2) C(20) 1.501(7) yes
C(4) C(10) 1.464(6) yes
C(5) C(10) 1.396(7) yes
C(7) C(8) 1.379(6) yes
C(9) C(10) 1.389(6) yes
C(11) C(12) 1.499(7) yes
C(20) C(21) 1.369(8) yes
C(21) C(22) 1.385(9) yes
C(23) C(24) 1.332(12) yes
C(13) C(14) 1.464(11) yes
C(20) C(25) 1.376(8) yes
C(22) C(23) 1.356(10) yes
C(24) C(25) 1.369(10) yes
